data_4113888
loop_
_publ_author_name
'Tiow-Gan Ong'
'Glenn P. A. Yap'
'Darrin S. Richeson'

_publ_section_title
;
 Catalytic Construction and Reconstruction of Guanidines: Ti-Mediated
 Guanylation of Amines and Transamination of Guanidines
;
_journal_name_full 'Journal of the American Chemical Society'
_journal_page_first 8100
_journal_page_last 8101
_journal_paper_doi 10.1021/ja035716j
_journal_volume 125
_journal_year 2003
_chemical_formula_sum 'C14 H23 N3 O'
_chemical_formula_weight 249.35
_chemical_name_systematic
; 
 ? 
;
_space_group_IT_number 9
_symmetry_cell_setting monoclinic
_symmetry_space_group_name_Hall 'C -2yc'
_symmetry_space_group_name_H-M 'C 1 c 1'
_atom_sites_solution_hydrogens geom
_atom_sites_solution_primary direct
_atom_sites_solution_secondary difmap
_audit_creation_method SHELXL-97
_cell_angle_alpha 90.00
_cell_angle_beta 94.647(4)
_cell_angle_gamma 90.00
_cell_formula_units_Z 4
_cell_length_a 15.368(4)
_cell_length_b 11.131(3)
_cell_length_c 8.602(2)
_cell_measurement_temperature 203(2)
_cell_measurement_theta_max 23.37
_cell_measurement_theta_min 2.26
_cell_volume 1466.6(6)
_computing_cell_refinement 'SMART, Bruker (2000)'
_computing_data_collection 'SMART, Bruker (2000)'
_computing_data_reduction 'XPREP, Bruker (2000)'
_computing_molecular_graphics 'SHELXTL, Bruker (2000)'
_computing_publication_material 'SHELXTL, Bruker (2000)'
_computing_structure_refinement 'SHELXL-97 (Sheldrick, 1997)'
_computing_structure_solution 'SHELXS-97 (Sheldrick, 1990)'
_diffrn_ambient_temperature 203(2)
_diffrn_measured_fraction_theta_full 0.989
_diffrn_measured_fraction_theta_max 0.989
_diffrn_measurement_device_type 'CCD area detector'
_diffrn_measurement_method 'phi and omega scans'
_diffrn_radiation_monochromator graphite
_diffrn_radiation_source 'fine-focus sealed tube'
_diffrn_radiation_type MoK\a
_diffrn_radiation_wavelength 0.71073
_diffrn_reflns_av_R_equivalents 0.0468
_diffrn_reflns_av_sigmaI/netI 0.0666
_diffrn_reflns_limit_h_max 18
_diffrn_reflns_limit_h_min -19
_diffrn_reflns_limit_k_max 13
_diffrn_reflns_limit_k_min -13
_diffrn_reflns_limit_l_max 10
_diffrn_reflns_limit_l_min -10
_diffrn_reflns_number 4743
_diffrn_reflns_theta_full 26.37
_diffrn_reflns_theta_max 26.37
_diffrn_reflns_theta_min 2.26
_diffrn_standards_decay_% <1
_exptl_absorpt_coefficient_mu 0.073
_exptl_absorpt_correction_T_max 0.9971
_exptl_absorpt_correction_T_min 0.9856
_exptl_absorpt_correction_type multi-scan
_exptl_absorpt_process_details 'SADABS, Bruker (2000)'
_exptl_crystal_colour colorless
_exptl_crystal_density_diffrn 1.129
_exptl_crystal_description needle
_exptl_crystal_F_000 544
_exptl_crystal_size_max 0.20
_exptl_crystal_size_mid 0.04
_exptl_crystal_size_min 0.04
_refine_diff_density_max 0.222
_refine_diff_density_min -0.298
_refine_diff_density_rms 0.045
_refine_ls_abs_structure_details 'Flack H D (1983), Acta Cryst. A39, 876-881'
_refine_ls_abs_structure_Flack 0(3)
_refine_ls_extinction_method none
_refine_ls_goodness_of_fit_ref 1.036
_refine_ls_hydrogen_treatment constr
_refine_ls_matrix_type full
_refine_ls_number_parameters 163
_refine_ls_number_reflns 2649
_refine_ls_number_restraints 2
_refine_ls_restrained_S_all 1.035
_refine_ls_R_factor_all 0.1016
_refine_ls_R_factor_gt 0.0690
_refine_ls_shift/su_max 0.000
_refine_ls_shift/su_mean 0.000
_refine_ls_structure_factor_coef Fsqd
_refine_ls_weighting_details 'calc w=1/[\s^2^(Fo^2^)+(0.0900P)^2^+0.0000P] where P=(Fo^2^+2Fc^2^)/3'
_refine_ls_weighting_scheme calc
_refine_ls_wR_factor_gt 0.1545
_refine_ls_wR_factor_ref 0.1705
_reflns_number_gt 1866
_reflns_number_total 2649
_reflns_threshold_expression >2sigma(I)
_cod_data_source_file ja035716jsi20030422_012717.cif
_cod_data_source_block dr2112
_cod_original_cell_volume 1466.7(6)
_cod_database_code 4113888

loop_
_symmetry_equiv_pos_as_xyz
'x, y, z'
'x, -y, z+1/2'
'x+1/2, y+1/2, z'
'x+1/2, -y+1/2, z+1/2'

loop_
_atom_site_label
_atom_site_type_symbol
_atom_site_fract_x
_atom_site_fract_y
_atom_site_fract_z
_atom_site_U_iso_or_equiv
_atom_site_adp_type
_atom_site_occupancy
_atom_site_symmetry_multiplicity
_atom_site_calc_flag
_atom_site_refinement_flags
N1 N 0.8869(2) -0.0415(3) 0.8017(3) 0.0424(8) Uani 1 1 d .
H1A H 0.8668 -0.0894 0.7273 0.051 Uiso 1 1 calc R
N2 N 0.80147(19) 0.1073(3) 0.6866(3) 0.0384(7) Uani 1 1 d .
H2A H 0.8257 0.0952 0.6000 0.046 Uiso 1 1 calc R
N3 N 0.8420(2) 0.1062(3) 0.9605(3) 0.0376(7) Uani 1 1 d .
O O 0.9300(2) 0.2938(3) 0.8449(3) 0.0697(9) Uani 1 1 d .
C1 C 0.9638(3) -0.0789(4) 0.8963(4) 0.0514(11) Uani 1 1 d .
H1B H 0.9573 -0.0522 1.0045 0.062 Uiso 1 1 calc R
C2 C 0.9687(5) -0.2137(5) 0.8970(8) 0.110(2) Uani 1 1 d .
H2B H 1.0216 -0.2391 0.9574 0.165 Uiso 1 1 calc R
H2C H 0.9695 -0.2427 0.7908 0.165 Uiso 1 1 calc R
H2D H 0.9183 -0.2463 0.9433 0.165 Uiso 1 1 calc R
C3 C 1.0433(4) -0.0200(8) 0.8432(8) 0.122(3) Uani 1 1 d .
H3B H 1.0343 0.0662 0.8377 0.182 Uiso 1 1 calc R
H3C H 1.0543 -0.0502 0.7409 0.182 Uiso 1 1 calc R
H3D H 1.0929 -0.0376 0.9165 0.182 Uiso 1 1 calc R
C4 C 0.7213(3) 0.1722(3) 0.6764(4) 0.0417(9) Uani 1 1 d .
H4B H 0.7280 0.2440 0.7443 0.050 Uiso 1 1 calc R
C5 C 0.7020(3) 0.2128(4) 0.5083(5) 0.0605(12) Uani 1 1 d .
H5A H 0.6467 0.2553 0.4980 0.091 Uiso 1 1 calc R
H5B H 0.6988 0.1433 0.4402 0.091 Uiso 1 1 calc R
H5C H 0.7481 0.2658 0.4795 0.091 Uiso 1 1 calc R
C6 C 0.6465(3) 0.0961(4) 0.7279(6) 0.0643(13) Uani 1 1 d .
H6A H 0.5928 0.1423 0.7171 0.096 Uiso 1 1 calc R
H6B H 0.6589 0.0728 0.8361 0.096 Uiso 1 1 calc R
H6C H 0.6401 0.0247 0.6633 0.096 Uiso 1 1 calc R
C7 C 0.8438(2) 0.0625(3) 0.8202(4) 0.0341(8) Uani 1 1 d .
C8 C 0.7544(3) 0.2493(4) 1.0916(4) 0.0506(11) Uani 1 1 d .
H8A H 0.7234 0.1849 1.1314 0.061 Uiso 1 1 calc R
C9 C 0.7350(4) 0.3624(4) 1.1345(5) 0.0681(15) Uani 1 1 d .
H9A H 0.6904 0.3759 1.2011 0.082 Uiso 1 1 calc R
C10 C 0.7805(4) 0.4567(5) 1.0808(6) 0.0832(19) Uani 1 1 d .
H10A H 0.7675 0.5352 1.1118 0.100 Uiso 1 1 calc R
C11 C 0.8454(4) 0.4385(4) 0.9815(5) 0.0714(16) Uani 1 1 d .
H11A H 0.8760 0.5041 0.9440 0.086 Uiso 1 1 calc R
C12 C 0.8649(3) 0.3227(4) 0.9377(4) 0.0540(12) Uani 1 1 d .
C13 C 0.8189(3) 0.2243(3) 0.9898(4) 0.0400(9) Uani 1 1 d .
C14 C 0.9851(4) 0.3873(5) 0.8002(7) 0.0895(18) Uani 1 1 d .
H14A H 1.0284 0.3547 0.7360 0.134 Uiso 1 1 calc R
H14B H 1.0141 0.4241 0.8927 0.134 Uiso 1 1 calc R
H14C H 0.9504 0.4473 0.7414 0.134 Uiso 1 1 calc R

loop_
_atom_site_aniso_label
_atom_site_aniso_U_11
_atom_site_aniso_U_22
_atom_site_aniso_U_33
_atom_site_aniso_U_23
_atom_site_aniso_U_13
_atom_site_aniso_U_12
N1 0.0392(17) 0.0519(19) 0.0360(16) -0.0167(14) 0.0025(14) 0.0035(15)
N2 0.0358(17) 0.0616(19) 0.0183(13) 0.0000(12) 0.0058(12) -0.0019(14)
N3 0.055(2) 0.0379(17) 0.0210(15) -0.0020(12) 0.0078(13) -0.0026(14)
O 0.081(2) 0.073(2) 0.0549(19) 0.0086(16) 0.0057(18) -0.0328(17)
C1 0.049(3) 0.075(3) 0.031(2) -0.0041(19) 0.0067(19) 0.015(2)
C2 0.113(6) 0.096(5) 0.116(6) -0.018(4) -0.017(4) 0.055(4)
C3 0.043(3) 0.215(8) 0.105(5) 0.075(5) -0.007(3) -0.016(4)
C4 0.060(3) 0.0388(19) 0.0263(19) -0.0017(15) 0.0011(18) 0.0036(18)
C5 0.089(4) 0.050(2) 0.040(2) 0.0028(18) -0.010(2) 0.001(2)
C6 0.046(3) 0.084(3) 0.065(3) 0.016(2) 0.017(2) 0.008(2)
C7 0.035(2) 0.041(2) 0.0275(18) -0.0027(15) 0.0090(16) -0.0107(16)
C8 0.077(3) 0.049(2) 0.0262(19) 0.0007(15) 0.006(2) 0.015(2)
C9 0.106(4) 0.063(3) 0.033(2) -0.009(2) -0.009(2) 0.033(3)
C10 0.144(6) 0.047(3) 0.052(3) -0.014(2) -0.031(4) 0.028(3)
C11 0.117(4) 0.038(3) 0.053(3) 0.005(2) -0.031(3) -0.014(2)
C12 0.076(4) 0.052(3) 0.031(2) 0.0018(18) -0.017(2) -0.010(2)
C13 0.064(3) 0.038(2) 0.0172(18) -0.0003(14) -0.0063(17) 0.0016(19)
C14 0.074(4) 0.100(4) 0.091(4) 0.037(3) -0.015(3) -0.043(3)

loop_
_atom_type_symbol
_atom_type_description
_atom_type_scat_dispersion_real
_atom_type_scat_dispersion_imag
_atom_type_scat_source
C C 0.0033 0.0016 'International Tables Vol C Tables 4.2.6.8 and 6.1.1.4'
H H 0.0000 0.0000 'International Tables Vol C Tables 4.2.6.8 and 6.1.1.4'
N N 0.0061 0.0033 'International Tables Vol C Tables 4.2.6.8 and 6.1.1.4'
O O 0.0106 0.0060 'International Tables Vol C Tables 4.2.6.8 and 6.1.1.4'

loop_
_geom_angle_atom_site_label_1
_geom_angle_atom_site_label_2
_geom_angle_atom_site_label_3
_geom_angle
C7 N1 C1 124.7(3)
C7 N2 C4 125.9(3)
C7 N3 C13 123.1(3)
C12 O C14 117.9(4)
N1 C1 C3 110.8(4)
N1 C1 C2 109.3(4)
C3 C1 C2 113.5(5)
N2 C4 C5 108.1(3)
N2 C4 C6 111.7(3)
C5 C4 C6 110.4(3)
N3 C7 N1 118.5(3)
N3 C7 N2 126.7(3)
N1 C7 N2 114.7(3)
C9 C8 C13 122.5(5)
C8 C9 C10 119.6(5)
C9 C10 C11 120.9(4)
C10 C11 C12 119.3(5)
O C12 C11 124.3(4)
O C12 C13 114.6(3)
C11 C12 C13 121.2(4)
N3 C13 C12 122.7(3)
N3 C13 C8 120.3(3)
C12 C13 C8 116.5(4)

loop_
_geom_bond_atom_site_label_1
_geom_bond_atom_site_label_2
_geom_bond_distance
N1 C7 1.350(4)
N1 C1 1.440(5)
N2 C7 1.368(4)
N2 C4 1.425(5)
N3 C7 1.303(4)
N3 C13 1.390(5)
O C12 1.368(6)
O C14 1.415(5)
C1 C3 1.490(7)
C1 C2 1.502(7)
C4 C5 1.522(5)
C4 C6 1.522(6)
C8 C9 1.352(6)
C8 C13 1.403(6)
C9 C10 1.362(8)
C10 C11 1.380(8)
C11 C12 1.383(7)
C12 C13 1.396(5)

loop_
_geom_hbond_atom_site_label_D
_geom_hbond_atom_site_label_H
_geom_hbond_atom_site_label_A
_geom_hbond_distance_DH
_geom_hbond_distance_HA
_geom_hbond_distance_DA
_geom_hbond_angle_DHA
_geom_hbond_site_symmetry_A
N1 H1A N3 0.87 2.30 3.046(4) 143.4 2_554
N2 H2A N3 0.87 2.56 3.165(4) 127.0 2_554

loop_
_geom_torsion_atom_site_label_1
_geom_torsion_atom_site_label_2
_geom_torsion_atom_site_label_3
_geom_torsion_atom_site_label_4
_geom_torsion
C7 N1 C1 C3 -81.0(6)
C7 N1 C1 C2 153.3(4)
C7 N2 C4 C5 175.7(3)
C7 N2 C4 C6 -62.7(5)
C13 N3 C7 N1 163.8(3)
C13 N3 C7 N2 -20.6(6)
C1 N1 C7 N3 -32.7(5)
C1 N1 C7 N2 151.2(3)
C4 N2 C7 N3 -29.5(5)
C4 N2 C7 N1 146.3(3)
C13 C8 C9 C10 -1.5(6)
C8 C9 C10 C11 0.8(7)
C9 C10 C11 C12 -0.7(7)
C14 O C12 C11 4.9(6)
C14 O C12 C13 -173.8(4)
C10 C11 C12 O -177.4(4)
C10 C11 C12 C13 1.3(6)
C7 N3 C13 C12 -60.3(5)
C7 N3 C13 C8 128.0(4)
O C12 C13 N3 5.0(5)
C11 C12 C13 N3 -173.7(4)
O C12 C13 C8 177.0(4)
C11 C12 C13 C8 -1.8(5)
C9 C8 C13 N3 174.1(3)
C9 C8 C13 C12 1.9(6)

loop_
_cod_related_entry_id
_cod_related_entry_database
_cod_related_entry_code
1 ChemSpider 30660508
